data_1552674
loop_
_publ_author_name
'Hanthanong, Sujitra'
'Choodej, Siwattra'
'Teerawatananond, Thapong'
'Pudhom, Khanitha'

_publ_section_title
;
 Rearranged Clerodane Diterpenoids from the Stems of Tinospora baenzigeri.
;
_journal_issue 6
_journal_name_full 'Journal of natural products'
_journal_page_first 1405
_journal_page_last 1411
_journal_paper_doi 10.1021/acs.jnatprod.8b00483
_journal_volume 82
_journal_year 2019
_chemical_formula_moiety 'C20 H22 O6'
_chemical_formula_sum 'C20 H22 O6'
_chemical_formula_weight 358.37
_space_group_crystal_system monoclinic
_space_group_IT_number 4
_space_group_name_Hall 'P 2yb'
_space_group_name_H-M_alt 'P 1 21 1'
_atom_sites_solution_hydrogens mixed
_audit_creation_method SHELXL-2013
_cell_angle_alpha 90
_cell_angle_beta 93.835(2)
_cell_angle_gamma 90
_cell_formula_units_Z 2
_cell_length_a 8.2790(5)
_cell_length_b 7.3433(4)
_cell_length_c 14.0699(9)
_cell_measurement_temperature 296(2)
_cell_volume 853.47(9)
_computing_structure_refinement 'SHELXL-2013 (Sheldrick, 2013)'
_diffrn_ambient_temperature 296(2)
_diffrn_measured_fraction_theta_full 0.998
_diffrn_measured_fraction_theta_max 0.996
_diffrn_radiation_type MoK\a
_diffrn_radiation_wavelength 0.71073
_diffrn_reflns_av_R_equivalents 0.0208
_diffrn_reflns_av_unetI/netI 0.0320
_diffrn_reflns_Laue_measured_fraction_full 0.998
_diffrn_reflns_Laue_measured_fraction_max 0.996
_diffrn_reflns_limit_h_max 10
_diffrn_reflns_limit_h_min -10
_diffrn_reflns_limit_k_max 8
_diffrn_reflns_limit_k_min -8
_diffrn_reflns_limit_l_max 16
_diffrn_reflns_limit_l_min -17
_diffrn_reflns_number 6186
_diffrn_reflns_point_group_measured_fraction_full 0.945
_diffrn_reflns_point_group_measured_fraction_max 0.940
_diffrn_reflns_theta_full 25.242
_diffrn_reflns_theta_max 25.741
_diffrn_reflns_theta_min 1.451
_exptl_absorpt_coefficient_mu 0.103
_exptl_crystal_density_diffrn 1.395
_exptl_crystal_F_000 380
_exptl_crystal_size_max 0.420
_exptl_crystal_size_mid 0.180
_exptl_crystal_size_min 0.160
_refine_diff_density_max 0.157
_refine_diff_density_min -0.132
_refine_diff_density_rms 0.033
_refine_ls_abs_structure_details
;
 Flack x determined using 1062 quotients [(I+)-(I-)]/[(I+)+(I-)]
 (Parsons and Flack (2004), Acta Cryst. A60, s61).
;
_refine_ls_abs_structure_Flack -0.4(4)
_refine_ls_extinction_method none
_refine_ls_goodness_of_fit_ref 0.625
_refine_ls_hydrogen_treatment mixed
_refine_ls_matrix_type full
_refine_ls_number_parameters 240
_refine_ls_number_reflns 3069
_refine_ls_number_restraints 1
_refine_ls_restrained_S_all 0.625
_refine_ls_R_factor_all 0.0432
_refine_ls_R_factor_gt 0.0358
_refine_ls_shift/su_max 1.369
_refine_ls_shift/su_mean 0.352
_refine_ls_structure_factor_coef Fsqd
_refine_ls_weighting_details
;
 w=1/[\s^2^(Fo^2^)+(0.2000P)^2^]
 where P=(Fo^2^+2Fc^2^)/3
;
_refine_ls_weighting_scheme calc
_refine_ls_wR_factor_gt 0.1219
_refine_ls_wR_factor_ref 0.1450
_reflns_Friedel_coverage 0.742
_reflns_Friedel_fraction_full 0.883
_reflns_Friedel_fraction_max 0.874
_reflns_number_gt 2697
_reflns_number_total 3069
_reflns_threshold_expression 'I > 2\s(I)'
_cod_data_source_file np8b00483_si_002.cif
_cod_data_source_block 570209_01_0m
_cod_original_sg_symbol_H-M 'P 21'
_cod_database_code 1552674
_shelx_space_group_comment
;
The symmetry employed for this shelxl refinement is uniquely defined
by the following loop, which should always be used as a source of
symmetry information in preference to the above space-group names.
They are only intended as comments.
;
_shelx_estimated_absorpt_t_min 0.958
_shelx_estimated_absorpt_t_max 0.984
_shelxl_version_number 2013-2

loop_
_space_group_symop_operation_xyz
'x, y, z'
'-x, y+1/2, -z'

loop_
_atom_site_label
_atom_site_type_symbol
_atom_site_fract_x
_atom_site_fract_y
_atom_site_fract_z
_atom_site_U_iso_or_equiv
_atom_site_adp_type
_atom_site_occupancy
_atom_site_site_symmetry_order
_atom_site_calc_flag
_atom_site_refinement_flags_posn
_atom_site_refinement_flags_adp
O1 O 0.8342(6) 0.6779(6) 0.5305(3) 0.0905(13) Uani 1 1 d . .
O2 O 0.9977(3) 0.8691(5) 0.3826(3) 0.0630(8) Uani 1 1 d . .
H2 H 1.050(9) 0.940(11) 0.407(5) 0.095 Uiso 1 1 d . U
O3 O 0.3036(3) 0.6385(4) 0.06526(16) 0.0420(6) Uani 1 1 d . .
O4 O 0.4622(4) 0.7727(5) -0.03305(18) 0.0612(8) Uani 1 1 d . .
O5 O -0.0448(3) 0.2724(4) 0.21125(19) 0.0513(7) Uani 1 1 d . .
O6 O 0.7094(4) 0.9396(5) 0.5387(2) 0.0653(9) Uani 1 1 d . .
C1 C 0.7934(5) 0.8183(6) 0.4921(3) 0.0553(10) Uani 1 1 d . .
C2 C 0.8288(4) 0.8844(5) 0.3927(2) 0.0389(7) Uani 1 1 d . .
C3 C 0.7319(3) 0.7769(4) 0.3120(2) 0.0327(7) Uani 1 1 d . .
C4 C 0.5683(3) 0.8775(4) 0.3051(2) 0.0297(6) Uani 1 1 d . .
H14 H 0.5136 0.8497 0.3631 0.036 Uiso 1 1 calc R U
C5 C 0.4517(4) 0.8272(4) 0.2195(2) 0.0319(7) Uani 1 1 d . .
C6 C 0.3424(4) 0.6626(5) 0.2404(2) 0.0380(7) Uani 1 1 d . .
H10 H 0.3937 0.5926 0.2925 0.046 Uiso 1 1 calc R U
H9 H 0.2399 0.7073 0.2605 0.046 Uiso 1 1 calc R U
C7 C 0.3106(4) 0.5386(5) 0.1549(2) 0.0338(7) Uani 1 1 d . .
H8 H 0.3993 0.4503 0.1543 0.041 Uiso 1 1 calc R U
C8 C 0.1556(4) 0.4364(4) 0.1569(2) 0.0336(7) Uani 1 1 d . .
C9 C 0.0424(5) 0.3942(6) 0.0808(3) 0.0530(10) Uani 1 1 d . .
H7 H 0.0482 0.4284 0.0175 0.064 Uiso 1 1 calc R U
C10 C -0.0743(5) 0.2961(7) 0.1166(3) 0.0578(11) Uani 1 1 d . .
H1 H -0.1640 0.2501 0.0812 0.069 Uiso 1 1 calc R U
C11 C 0.4400(4) 0.7306(5) 0.0474(2) 0.0424(8) Uani 1 1 d . .
C12 C 0.5450(4) 0.7774(5) 0.1334(2) 0.0359(7) Uani 1 1 d . .
C13 C 0.7038(4) 0.7690(5) 0.1331(2) 0.0419(8) Uani 1 1 d . .
H5 H 0.7483 0.7413 0.0759 0.050 Uiso 1 1 calc R U
C14 C 0.8166(4) 0.8010(5) 0.2182(2) 0.0395(7) Uani 1 1 d . .
H3 H 0.8600 0.9234 0.2155 0.047 Uiso 1 1 calc R U
H4 H 0.9064 0.7163 0.2173 0.047 Uiso 1 1 calc R U
C15 C 0.0957(4) 0.3608(5) 0.2339(2) 0.0420(8) Uani 1 1 d . .
H6 H 0.1448 0.3682 0.2952 0.050 Uiso 1 1 calc R U
C16 C 0.3387(5) 0.9882(6) 0.1929(3) 0.0516(9) Uani 1 1 d . .
H13 H 0.3995 1.0837 0.1653 0.077 Uiso 1 1 calc R U
H12 H 0.2923 1.0330 0.2491 0.077 Uiso 1 1 calc R U
H11 H 0.2539 0.9486 0.1477 0.077 Uiso 1 1 calc R U
C17 C 0.6216(4) 1.0780(4) 0.3110(2) 0.0382(7) Uani 1 1 d . .
H19 H 0.6593 1.1189 0.2508 0.046 Uiso 1 1 calc R U
H18 H 0.5333 1.1556 0.3280 0.046 Uiso 1 1 calc R U
C18 C 0.7591(4) 1.0788(4) 0.3890(2) 0.0383(7) Uani 1 1 d . .
H15 H 0.8424 1.1680 0.3750 0.046 Uiso 1 1 calc R U
C19 C 0.6990(6) 1.1100(7) 0.4880(3) 0.0592(11) Uani 1 1 d . .
H16 H 0.7652 1.2012 0.5218 0.071 Uiso 1 1 calc R U
H17 H 0.5879 1.1527 0.4827 0.071 Uiso 1 1 calc R U
C20 C 0.7201(5) 0.5726(5) 0.3332(3) 0.0450(8) Uani 1 1 d . .
H21 H 0.6483 0.5537 0.3831 0.068 Uiso 1 1 calc R U
H20 H 0.8256 0.5264 0.3529 0.068 Uiso 1 1 calc R U
H22 H 0.6792 0.5097 0.2768 0.068 Uiso 1 1 calc R U

loop_
_atom_site_aniso_label
_atom_site_aniso_U_11
_atom_site_aniso_U_22
_atom_site_aniso_U_33
_atom_site_aniso_U_23
_atom_site_aniso_U_13
_atom_site_aniso_U_12
O1 0.138(3) 0.069(2) 0.059(2) 0.0172(19) -0.033(2) 0.009(2)
O2 0.0310(13) 0.0636(18) 0.093(2) -0.0228(17) -0.0067(12) 0.0032(13)
O3 0.0392(12) 0.0582(15) 0.0286(11) 0.0056(11) 0.0020(9) -0.0079(11)
O4 0.0637(17) 0.090(2) 0.0301(13) 0.0138(14) 0.0080(11) -0.0195(17)
O5 0.0477(13) 0.0559(15) 0.0509(15) -0.0049(13) 0.0086(11) -0.0198(13)
O6 0.0762(19) 0.082(2) 0.0384(15) -0.0006(14) 0.0045(13) -0.0019(17)
C1 0.064(2) 0.054(2) 0.044(2) 0.0037(19) -0.0190(18) -0.0051(19)
C2 0.0309(15) 0.0394(16) 0.0454(18) -0.0052(15) -0.0054(13) -0.0001(14)
C3 0.0286(13) 0.0301(14) 0.0393(17) -0.0023(13) 0.0015(12) 0.0020(12)
C4 0.0303(13) 0.0298(14) 0.0295(14) 0.0008(12) 0.0062(11) 0.0025(12)
C5 0.0291(14) 0.0352(15) 0.0320(14) 0.0014(12) 0.0054(11) 0.0018(12)
C6 0.0339(16) 0.0500(18) 0.0310(16) -0.0035(15) 0.0082(12) -0.0094(14)
C7 0.0346(15) 0.0387(16) 0.0287(16) 0.0007(12) 0.0066(12) 0.0000(13)
C8 0.0324(14) 0.0352(15) 0.0336(15) -0.0051(12) 0.0053(12) 0.0011(13)
C9 0.0503(19) 0.075(3) 0.0338(17) -0.0028(19) 0.0004(14) -0.016(2)
C10 0.046(2) 0.077(3) 0.049(2) -0.013(2) -0.0022(16) -0.021(2)
C11 0.0415(17) 0.055(2) 0.0312(17) 0.0071(15) 0.0076(14) -0.0046(15)
C12 0.0371(15) 0.0423(17) 0.0287(15) 0.0043(13) 0.0063(12) -0.0023(14)
C13 0.0395(16) 0.0512(19) 0.0368(17) -0.0039(15) 0.0152(13) -0.0075(15)
C14 0.0276(14) 0.0440(17) 0.0477(18) -0.0040(15) 0.0093(13) 0.0009(13)
C15 0.0401(16) 0.0488(18) 0.0371(17) -0.0006(15) 0.0028(13) -0.0106(15)
C16 0.043(2) 0.055(2) 0.056(2) -0.0007(19) -0.0043(16) 0.0140(17)
C17 0.0389(16) 0.0290(15) 0.0469(19) 0.0002(14) 0.0037(14) 0.0026(13)
C18 0.0387(16) 0.0336(15) 0.0426(18) -0.0072(14) 0.0035(13) -0.0045(13)
C19 0.069(3) 0.061(2) 0.048(2) -0.0120(19) 0.003(2) 0.008(2)
C20 0.0469(18) 0.0307(16) 0.057(2) 0.0015(16) -0.0026(16) 0.0035(14)

loop_
_atom_type_symbol
_atom_type_description
_atom_type_scat_dispersion_real
_atom_type_scat_dispersion_imag
_atom_type_scat_source
C C 0.0033 0.0016 'International Tables Vol C Tables 4.2.6.8 and 6.1.1.4'
H H 0.0000 0.0000 'International Tables Vol C Tables 4.2.6.8 and 6.1.1.4'
O O 0.0106 0.0060 'International Tables Vol C Tables 4.2.6.8 and 6.1.1.4'

loop_
_geom_angle_atom_site_label_1
_geom_angle_atom_site_label_2
_geom_angle_atom_site_label_3
_geom_angle
C2 O2 H2 116(6)
C11 O3 C7 115.3(3)
C10 O5 C15 105.5(3)
C1 O6 C19 110.7(3)
O1 C1 O6 119.5(4)
O1 C1 C2 128.2(5)
O6 C1 C2 112.2(3)
O2 C2 C1 108.5(3)
O2 C2 C18 116.1(3)
C1 C2 C18 103.4(3)
O2 C2 C3 110.4(3)
C1 C2 C3 112.6(3)
C18 C2 C3 105.7(3)
C20 C3 C4 114.5(3)
C20 C3 C14 108.4(3)
C4 C3 C14 109.8(2)
C20 C3 C2 112.9(3)
C4 C3 C2 102.1(2)
C14 C3 C2 108.8(3)
C17 C4 C3 102.0(2)
C17 C4 C5 115.7(3)
C3 C4 C5 115.9(2)
C17 C4 H14 107.6
C3 C4 H14 107.5
C5 C4 H14 107.5
C12 C5 C16 108.9(3)
C12 C5 C4 110.8(2)
C16 C5 C4 110.2(3)
C12 C5 C6 107.3(3)
C16 C5 C6 107.0(3)
C4 C5 C6 112.5(2)
C7 C6 C5 113.0(3)
C7 C6 H10 109.0
C5 C6 H10 109.0
C7 C6 H9 109.1
C5 C6 H9 108.9
H10 C6 H9 107.8
O3 C7 C8 106.6(3)
O3 C7 C6 112.3(3)
C8 C7 C6 113.0(2)
O3 C7 H8 108.2
C8 C7 H8 108.2
C6 C7 H8 108.3
C15 C8 C9 105.0(3)
C15 C8 C7 126.1(3)
C9 C8 C7 128.8(3)
C10 C9 C8 107.1(3)
C10 C9 H7 126.4
C8 C9 H7 126.5
C9 C10 O5 110.8(3)
C9 C10 H1 124.6
O5 C10 H1 124.6
O4 C11 O3 119.1(3)
O4 C11 C12 126.3(3)
O3 C11 C12 114.5(3)
C13 C12 C11 121.2(3)
C13 C12 C5 125.0(3)
C11 C12 C5 113.8(3)
C12 C13 C14 124.3(3)
C12 C13 H5 117.9
C14 C13 H5 117.8
C13 C14 C3 111.9(2)
C13 C14 H3 109.2
C3 C14 H3 109.1
C13 C14 H4 109.3
C3 C14 H4 109.4
H3 C14 H4 107.9
C8 C15 O5 111.5(3)
C8 C15 H6 124.2
O5 C15 H6 124.3
C5 C16 H13 109.5
C5 C16 H12 109.5
H13 C16 H12 109.5
C5 C16 H11 109.5
H13 C16 H11 109.5
H12 C16 H11 109.5
C18 C17 C4 103.9(3)
C18 C17 H19 110.9
C4 C17 H19 111.1
C18 C17 H18 111.0
C4 C17 H18 110.9
H19 C17 H18 109.0
C17 C18 C19 112.5(3)
C17 C18 C2 106.3(3)
C19 C18 C2 104.6(3)
C17 C18 H15 111.0
C19 C18 H15 111.0
C2 C18 H15 111.1
O6 C19 C18 108.0(3)
O6 C19 H16 110.2
C18 C19 H16 110.0
O6 C19 H17 110.0
C18 C19 H17 110.1
H16 C19 H17 108.4
C3 C20 H21 109.6
C3 C20 H20 109.5
H21 C20 H20 109.5
C3 C20 H22 109.3
H21 C20 H22 109.5
H20 C20 H22 109.5

loop_
_geom_bond_atom_site_label_1
_geom_bond_atom_site_label_2
_geom_bond_distance
O1 C1 1.202(6)
O2 C2 1.420(4)
O2 H2 0.74(8)
O3 C11 1.354(4)
O3 C7 1.456(4)
O4 C11 1.200(4)
O5 C10 1.349(5)
O5 C15 1.352(4)
O6 C1 1.330(6)
O6 C19 1.441(6)
C1 C2 1.526(6)
C2 C18 1.539(5)
C2 C3 1.561(5)
C3 C20 1.534(4)
C3 C4 1.540(4)
C3 C14 1.546(4)
C4 C17 1.538(4)
C4 C5 1.538(4)
C4 H14 0.9800
C5 C12 1.523(4)
C5 C16 1.538(5)
C5 C6 1.549(4)
C6 C7 1.518(4)
C6 H10 0.9700
C6 H9 0.9700
C7 C8 1.489(4)
C7 H8 0.9800
C8 C15 1.342(5)
C8 C9 1.409(5)
C9 C10 1.331(6)
C9 H7 0.9300
C10 H1 0.9300
C11 C12 1.482(5)
C12 C13 1.316(5)
C13 C14 1.487(5)
C13 H5 0.9300
C14 H3 0.9700
C14 H4 0.9700
C15 H6 0.9300
C16 H13 0.9600
C16 H12 0.9600
C16 H11 0.9600
C17 C18 1.527(5)
C17 H19 0.9700
C17 H18 0.9700
C18 C19 1.528(5)
C18 H15 0.9800
C19 H16 0.9700
C19 H17 0.9700
C20 H21 0.9600
C20 H20 0.9600
C20 H22 0.9600

loop_
_geom_torsion_atom_site_label_1
_geom_torsion_atom_site_label_2
_geom_torsion_atom_site_label_3
_geom_torsion_atom_site_label_4
_geom_torsion
C19 O6 C1 O1 169.2(4)
C19 O6 C1 C2 -9.4(5)
O1 C1 C2 O2 -51.0(6)
O6 C1 C2 O2 127.5(4)
O1 C1 C2 C18 -174.8(4)
O6 C1 C2 C18 3.6(4)
O1 C1 C2 C3 71.5(5)
O6 C1 C2 C3 -110.0(4)
O2 C2 C3 C20 82.1(4)
C1 C2 C3 C20 -39.3(4)
C18 C2 C3 C20 -151.6(3)
O2 C2 C3 C4 -154.4(3)
C1 C2 C3 C4 84.1(3)
C18 C2 C3 C4 -28.1(3)
O2 C2 C3 C14 -38.3(4)
C1 C2 C3 C14 -159.8(3)
C18 C2 C3 C14 87.9(3)
C20 C3 C4 C17 165.5(3)
C14 C3 C4 C17 -72.3(3)
C2 C3 C4 C17 43.0(3)
C20 C3 C4 C5 -67.9(3)
C14 C3 C4 C5 54.4(3)
C2 C3 C4 C5 169.7(2)
C17 C4 C5 C12 87.2(3)
C3 C4 C5 C12 -32.2(3)
C17 C4 C5 C16 -33.4(4)
C3 C4 C5 C16 -152.8(3)
C17 C4 C5 C6 -152.7(3)
C3 C4 C5 C6 87.8(3)
C12 C5 C6 C7 -21.3(4)
C16 C5 C6 C7 95.5(3)
C4 C5 C6 C7 -143.3(3)
C11 O3 C7 C8 -175.6(3)
C11 O3 C7 C6 60.1(4)
C5 C6 C7 O3 -33.0(4)
C5 C6 C7 C8 -153.6(3)
O3 C7 C8 C15 -163.9(3)
C6 C7 C8 C15 -40.1(5)
O3 C7 C8 C9 17.6(5)
C6 C7 C8 C9 141.4(4)
C15 C8 C9 C10 -0.7(5)
C7 C8 C9 C10 178.1(4)
C8 C9 C10 O5 0.3(6)
C15 O5 C10 C9 0.2(5)
C7 O3 C11 O4 159.4(4)
C7 O3 C11 C12 -23.5(4)
O4 C11 C12 C13 -41.8(6)
O3 C11 C12 C13 141.3(4)
O4 C11 C12 C5 140.3(4)
O3 C11 C12 C5 -36.6(4)
C16 C5 C12 C13 124.6(4)
C4 C5 C12 C13 3.3(4)
C6 C5 C12 C13 -119.9(4)
C16 C5 C12 C11 -57.6(4)
C4 C5 C12 C11 -178.9(3)
C6 C5 C12 C11 57.9(4)
C11 C12 C13 C14 -175.5(3)
C5 C12 C13 C14 2.2(6)
C12 C13 C14 C3 20.5(5)
C20 C3 C14 C13 79.5(3)
C4 C3 C14 C13 -46.2(4)
C2 C3 C14 C13 -157.3(3)
C9 C8 C15 O5 0.9(4)
C7 C8 C15 O5 -177.9(3)
C10 O5 C15 C8 -0.7(4)
C3 C4 C17 C18 -42.2(3)
C5 C4 C17 C18 -169.1(2)
C4 C17 C18 C19 -89.4(3)
C4 C17 C18 C2 24.5(3)
O2 C2 C18 C17 125.1(3)
C1 C2 C18 C17 -116.2(3)
C3 C2 C18 C17 2.4(3)
O2 C2 C18 C19 -115.6(4)
C1 C2 C18 C19 3.1(4)
C3 C2 C18 C19 121.6(3)
C1 O6 C19 C18 11.2(5)
C17 C18 C19 O6 106.6(4)
C2 C18 C19 O6 -8.4(4)
